data_7041368
loop_
_publ_author_name
'Guo, Mei'
'Wang, Yue'
'Wu, Jianfeng'
'Zhao, Lang'
'Tang, Jinkui'

_publ_section_title
;
 Structures and magnetic properties of dysprosium complexes: the effect of
 crystallization temperature.
;
_journal_issue 2
_journal_name_full 'Dalton transactions (Cambridge, England : 2003)'
_journal_page_first 564
_journal_page_last 570
_journal_paper_doi 10.1039/c6dt04268f
_journal_volume 46
_journal_year 2017
_chemical_formula_moiety 'C32 H43 Dy N6 O18'
_chemical_formula_sum 'C32 H43 Dy N6 O18'
_chemical_formula_weight 962.22
_chemical_melting_point ?
_space_group_crystal_system monoclinic
_space_group_IT_number 15
_space_group_name_Hall '-C 2yc'
_space_group_name_H-M_alt 'C 1 2/c 1'
_symmetry_space_group_name_Hall '-C 2yc'
_symmetry_space_group_name_H-M 'C 1 2/c 1'
_atom_sites_solution_hydrogens mixed
_audit_creation_method SHELXL-2014/7
_audit_update_record
;
2016-12-06 deposited with the CCDC.
2016-12-07 downloaded from the CCDC.
;
_cell_angle_alpha 90
_cell_angle_beta 99.9870(10)
_cell_angle_gamma 90
_cell_formula_units_Z 8
_cell_length_a 41.307(2)
_cell_length_b 7.9070(5)
_cell_length_c 23.6364(13)
_cell_measurement_reflns_used 8183
_cell_measurement_temperature 293(2)
_cell_measurement_theta_max 26.00
_cell_measurement_theta_min 2.42
_cell_volume 7603.0(7)
_computing_cell_refinement 'Bruker SMART'
_computing_data_collection 'Bruker SMART'
_computing_data_reduction 'Bruker SAINT'
_computing_molecular_graphics 'SHELXL-2014/7 (Sheldrick, 2014)'
_computing_publication_material 'SHELXL-2014/7 (Sheldrick, 2014)'
_computing_structure_refinement 'SHELXL-2014/7 (Sheldrick, 2014)'
_computing_structure_solution 'SHELXL-2014/7 (Sheldrick, 2014)'
_diffrn_ambient_temperature 293(2)
_diffrn_measured_fraction_theta_full 0.997
_diffrn_measured_fraction_theta_max 0.994
_diffrn_measurement_device_type 'Bruker APEX-II CCD'
_diffrn_measurement_method '\f and \w scans'
_diffrn_radiation_type MoK\a
_diffrn_radiation_wavelength 0.71073
_diffrn_reflns_av_R_equivalents 0.0771
_diffrn_reflns_av_unetI/netI 0.0755
_diffrn_reflns_Laue_measured_fraction_full 0.997
_diffrn_reflns_Laue_measured_fraction_max 0.994
_diffrn_reflns_limit_h_max 50
_diffrn_reflns_limit_h_min -50
_diffrn_reflns_limit_k_max 9
_diffrn_reflns_limit_k_min -8
_diffrn_reflns_limit_l_max 25
_diffrn_reflns_limit_l_min -29
_diffrn_reflns_number 22613
_diffrn_reflns_point_group_measured_fraction_full 0.997
_diffrn_reflns_point_group_measured_fraction_max 0.994
_diffrn_reflns_theta_full 25.242
_diffrn_reflns_theta_max 26.027
_diffrn_reflns_theta_min 1.001
_exptl_absorpt_coefficient_mu 2.052
_exptl_absorpt_correction_T_max 0.663
_exptl_absorpt_correction_T_min 0.630
_exptl_absorpt_correction_type multi-scan
_exptl_absorpt_process_details (sadabs;bruker,2000)
_exptl_crystal_colour red
_exptl_crystal_density_diffrn 1.681
_exptl_crystal_description needle
_exptl_crystal_F_000 3896
_exptl_crystal_size_max 0.25
_exptl_crystal_size_mid 0.1
_exptl_crystal_size_min 0.1
_refine_diff_density_max 1.613
_refine_diff_density_min -1.471
_refine_diff_density_rms 0.151
_refine_ls_extinction_method none
_refine_ls_goodness_of_fit_ref 1.015
_refine_ls_hydrogen_treatment mixed
_refine_ls_matrix_type full
_refine_ls_number_parameters 531
_refine_ls_number_reflns 7457
_refine_ls_number_restraints 3
_refine_ls_restrained_S_all 2.315
_refine_ls_R_factor_all 0.0616
_refine_ls_R_factor_gt 0.0437
_refine_ls_shift/su_max 0.001
_refine_ls_shift/su_mean 0.000
_refine_ls_structure_factor_coef Fsqd
_refine_ls_weighting_details 'w=1/[\s^2^(Fo^2^)+(0.0430P)^2^+15.7420P] where P=(Fo^2^+2Fc^2^)/3'
_refine_ls_weighting_scheme calc
_refine_ls_wR_factor_gt 0.0928
_refine_ls_wR_factor_ref 0.1044
_reflns_Friedel_coverage 0.000
_reflns_number_gt 5817
_reflns_number_total 7457
_reflns_threshold_expression 'I > 2\s(I)'
_cod_data_source_file c6dt04268f2.cif
_cod_data_source_block 1
_cod_depositor_comments
;
The following automatic conversions were performed:

'_chemical_melting_point' value 'not measured' was changed to '?' -
the value is undefined or not given.

Automatic conversion script
Id: cif_fix_values 4268 2015-11-12 08:31:59Z antanas 

 Adding full bibliography for 7041368--7041369.cif.
;
_cod_database_code 7041368
_shelx_shelxl_version_number 2014/7
_shelx_space_group_comment
;
The symmetry employed for this shelxl refinement is uniquely defined
by the following loop, which should always be used as a source of
symmetry information in preference to the above space-group names.
They are only intended as comments.
;

loop_
_space_group_symop_operation_xyz
'x, y, z'
'-x, y, -z+1/2'
'x+1/2, y+1/2, z'
'-x+1/2, y+1/2, -z+1/2'
'-x, -y, -z'
'x, -y, z-1/2'
'-x+1/2, -y+1/2, -z'
'x+1/2, -y+1/2, z-1/2'

loop_
_atom_site_label
_atom_site_type_symbol
_atom_site_fract_x
_atom_site_fract_y
_atom_site_fract_z
_atom_site_U_iso_or_equiv
_atom_site_adp_type
_atom_site_occupancy
_atom_site_site_symmetry_order
_atom_site_calc_flag
_atom_site_refinement_flags_posn
_atom_site_refinement_flags_adp
C29 C 0.20501(17) 0.4466(10) 0.2322(3) 0.054(2) Uani 1 1 d . .
H29A H 0.1922 0.4021 0.1976 0.081 Uiso 1 1 calc R U
H29B H 0.2151 0.3552 0.2555 0.081 Uiso 1 1 calc R U
H29C H 0.2217 0.5203 0.2226 0.081 Uiso 1 1 calc R U
O2 O 0.18119(8) -0.1816(5) 0.08206(14) 0.0218(9) Uani 1 1 d . .
Dy1 Dy 0.12823(2) -0.09216(3) 0.09266(2) 0.01413(9) Uani 1 1 d D .
O6 O -0.05505(9) 0.5041(6) 0.16999(15) 0.0310(10) Uani 1 1 d . .
H6 H -0.0577 0.4246 0.1910 0.046 Uiso 1 1 calc R U
O5 O -0.10536(8) 0.5934(5) 0.00354(13) 0.0182(8) Uani 1 1 d . .
O4 O 0.03800(8) 0.1676(5) 0.05595(14) 0.0240(9) Uani 1 1 d D .
H4 H 0.0553 0.1146 0.0600 0.036 Uiso 1 1 calc DR U
O3 O 0.08366(8) -0.0144(5) 0.03068(13) 0.0168(8) Uani 1 1 d . .
O1 O 0.20162(8) -0.4963(6) -0.04749(14) 0.0230(9) Uani 1 1 d . .
H1 H 0.2094 -0.5484 -0.0719 0.035 Uiso 1 1 calc R U
O11 O 0.15927(8) -0.1975(5) 0.18694(15) 0.0245(9) Uani 1 1 d . .
O10 O 0.17067(9) 0.0550(5) 0.16382(15) 0.0268(10) Uani 1 1 d . .
O12 O 0.20018(10) -0.0646(7) 0.23759(18) 0.0471(13) Uani 1 1 d . .
O8 O 0.08790(8) -0.1595(5) 0.15592(15) 0.0215(8) Uani 1 1 d . .
O7 O 0.09965(9) 0.1058(5) 0.15205(15) 0.0260(9) Uani 1 1 d . .
O9 O 0.06659(9) 0.0189(6) 0.20886(15) 0.0285(9) Uani 1 1 d . .
O13 O 0.14266(8) 0.1673(5) 0.05337(16) 0.0203(9) Uani 1 1 d . .
H13 H 0.1311(15) 0.205(9) 0.038(3) 0.030 Uiso 1 1 d . U
O14 O 0.11661(10) -0.3846(5) 0.08809(15) 0.0214(9) Uani 1 1 d . .
H14 H 0.1138(16) -0.422(9) 0.063(3) 0.032 Uiso 1 1 d . U
N4 N -0.05998(10) 0.4838(6) 0.05822(16) 0.0168(9) Uani 1 1 d . .
H4A H -0.0487 0.4698 0.0920 0.020 Uiso 1 1 calc R U
N3 N -0.04876(10) 0.4160(6) 0.01131(17) 0.0159(9) Uani 1 1 d . .
N1 N 0.16304(9) -0.2826(6) -0.00620(17) 0.0182(10) Uani 1 1 d . .
H1A H 0.1656 -0.3433 -0.0353 0.022 Uiso 1 1 calc R U
N2 N 0.13399(9) -0.1916(6) -0.00547(17) 0.0164(10) Uani 1 1 d . .
N6 N 0.17749(10) -0.0676(7) 0.19766(18) 0.0241(11) Uani 1 1 d . .
N5 N 0.08430(10) -0.0112(6) 0.17319(17) 0.0182(10) Uani 1 1 d . .
C10 C 0.07054(11) -0.0079(7) -0.02383(19) 0.0156(11) Uani 1 1 d . .
C9 C 0.08497(11) -0.0890(7) -0.0666(2) 0.0161(11) Uani 1 1 d . .
C14 C 0.06901(12) -0.0816(7) -0.1252(2) 0.0176(11) Uani 1 1 d . .
H14A H 0.0785 -0.1370 -0.1530 0.021 Uiso 1 1 calc R U
C13 C 0.04039(12) 0.0039(7) -0.1416(2) 0.0186(12) Uani 1 1 d . .
H13A H 0.0307 0.0066 -0.1802 0.022 Uiso 1 1 calc R U
C12 C 0.02517(11) 0.0897(7) -0.1001(2) 0.0163(11) Uani 1 1 d . .
C11 C 0.03998(11) 0.0847(7) -0.0416(2) 0.0140(10) Uani 1 1 d . .
C15 C 0.02424(11) 0.1713(7) -0.0008(2) 0.0153(11) Uani 1 1 d . .
C16 C -0.00551(11) 0.2543(7) -0.01835(19) 0.0151(11) Uani 1 1 d . .
C17 C -0.01952(12) 0.2579(7) -0.0772(2) 0.0199(12) Uani 1 1 d . .
H17A H -0.0393 0.3143 -0.0889 0.024 Uiso 1 1 calc R U
C18 C -0.00455(11) 0.1798(7) -0.1174(2) 0.0181(11) Uani 1 1 d . .
H18A H -0.0139 0.1857 -0.1561 0.022 Uiso 1 1 calc R U
C19 C -0.02144(12) 0.3362(7) 0.0245(2) 0.0173(11) Uani 1 1 d . .
H19 H -0.0115 0.3306 0.0629 0.021 Uiso 1 1 calc R U
C20 C -0.08824(11) 0.5710(7) 0.0519(2) 0.0138(11) Uani 1 1 d . .
C21 C -0.09856(12) 0.6347(7) 0.1050(2) 0.0169(11) Uani 1 1 d . .
C26 C -0.12689(12) 0.7344(8) 0.0983(2) 0.0233(13) Uani 1 1 d . .
H26 H -0.1379 0.7576 0.0613 0.028 Uiso 1 1 calc R U
C25 C -0.13906(13) 0.7996(8) 0.1442(2) 0.0275(14) Uani 1 1 d . .
H25 H -0.1581 0.8644 0.1385 0.033 Uiso 1 1 calc R U
C24 C -0.12227(13) 0.7669(8) 0.1994(2) 0.0279(14) Uani 1 1 d . .
H24 H -0.1300 0.8117 0.2309 0.033 Uiso 1 1 calc R U
C23 C -0.09456(13) 0.6698(8) 0.2077(2) 0.0245(13) Uani 1 1 d . .
H23 H -0.0836 0.6487 0.2449 0.029 Uiso 1 1 calc R U
C22 C -0.08260(12) 0.6021(7) 0.1611(2) 0.0195(11) Uani 1 1 d . .
C8 C 0.11551(11) -0.1775(7) -0.0550(2) 0.0161(11) Uani 1 1 d . .
H8 H 0.1227 -0.2294 -0.0860 0.019 Uiso 1 1 calc R U
C7 C 0.18651(12) -0.2709(7) 0.0403(2) 0.0188(11) Uani 1 1 d . .
C6 C 0.21826(12) -0.3562(7) 0.0420(2) 0.0180(11) Uani 1 1 d . .
C1 C 0.22551(12) -0.4633(7) -0.0022(2) 0.0178(11) Uani 1 1 d . .
C2 C 0.25673(12) -0.5331(8) 0.0026(2) 0.0225(12) Uani 1 1 d . .
H2 H 0.2616 -0.6044 -0.0260 0.027 Uiso 1 1 calc R U
C3 C 0.28028(13) -0.4977(8) 0.0491(2) 0.0278(14) Uani 1 1 d . .
H3A H 0.3011 -0.5445 0.0513 0.033 Uiso 1 1 calc R U
C4 C 0.27395(13) -0.3935(8) 0.0933(2) 0.0290(14) Uani 1 1 d . .
H4B H 0.2902 -0.3711 0.1250 0.035 Uiso 1 1 calc R U
C5 C 0.24287(12) -0.3240(8) 0.0890(2) 0.0233(13) Uani 1 1 d . .
H5 H 0.2383 -0.2539 0.1182 0.028 Uiso 1 1 calc R U
C27 C 0.17298(12) 0.2586(8) 0.0597(2) 0.0274(14) Uani 1 1 d . .
H27A H 0.1761 0.3009 0.0230 0.041 Uiso 1 1 calc R U
H27B H 0.1908 0.1846 0.0748 0.041 Uiso 1 1 calc R U
H27C H 0.1723 0.3515 0.0857 0.041 Uiso 1 1 calc R U
C28 C 0.11040(15) -0.4893(9) 0.1310(2) 0.0337(15) Uani 1 1 d D .
H28A H 0.1105 -0.4247 0.1654 0.051 Uiso 1 1 calc R U
H28B H 0.1271 -0.5750 0.1380 0.051 Uiso 1 1 calc R U
H28C H 0.0893 -0.5416 0.1198 0.051 Uiso 1 1 calc R U
O15 O 0.18423(10) 0.5387(6) 0.26288(17) 0.0347(10) Uani 1 1 d . .
H15A H 0.1774 0.6236 0.2447 0.052 Uiso 1 1 calc R U
C30 C 0.13659(16) 0.2359(10) 0.2855(3) 0.0446(18) Uani 1 1 d . .
H30A H 0.1530 0.2193 0.2619 0.067 Uiso 1 1 calc R U
H30B H 0.1192 0.3049 0.2654 0.067 Uiso 1 1 calc R U
H30C H 0.1279 0.1283 0.2943 0.067 Uiso 1 1 calc R U
O16 O 0.15073(11) 0.3164(7) 0.33668(17) 0.0427(12) Uani 1 1 d . .
H16A H 0.1615 0.3979 0.3292 0.064 Uiso 1 1 calc R U
O17 O 0.21894(10) 0.6372(8) 0.36361(17) 0.0524(15) Uani 1 1 d . .
H17 H 0.2078 0.6001 0.3342 0.079 Uiso 1 1 calc R U
C31 C 0.24733(15) 0.7087(10) 0.3507(3) 0.0435(18) Uani 1 1 d . .
H31A H 0.2572 0.7796 0.3820 0.065 Uiso 1 1 calc R U
H31B H 0.2420 0.7755 0.3164 0.065 Uiso 1 1 calc R U
H31C H 0.2624 0.6209 0.3448 0.065 Uiso 1 1 calc R U
O18 O 0.95134(11) 0.3493(6) 0.26888(17) 0.0424(12) Uani 1 1 d . .
H18 H 0.9416 0.2621 0.2745 0.064 Uiso 1 1 calc R U
C32 C 0.97661(16) 0.3793(10) 0.3155(3) 0.0442(18) Uani 1 1 d . .
H32A H 0.9845 0.4930 0.3135 0.066 Uiso 1 1 calc R U
H32B H 0.9943 0.3014 0.3142 0.066 Uiso 1 1 calc R U
H32C H 0.9684 0.3641 0.3507 0.066 Uiso 1 1 calc R U

loop_
_atom_site_aniso_label
_atom_site_aniso_U_11
_atom_site_aniso_U_22
_atom_site_aniso_U_33
_atom_site_aniso_U_23
_atom_site_aniso_U_13
_atom_site_aniso_U_12
C29 0.053(5) 0.044(6) 0.066(5) -0.017(4) 0.013(4) 0.006(4)
O2 0.0220(19) 0.026(2) 0.0170(18) -0.0053(17) 0.0026(14) 0.0001(17)
Dy1 0.01550(13) 0.01480(14) 0.01169(12) 0.00049(11) 0.00120(8) 0.00165(11)
O6 0.038(2) 0.037(3) 0.0171(19) 0.0061(19) 0.0025(16) 0.017(2)
O5 0.0198(18) 0.020(2) 0.0123(16) -0.0055(16) -0.0033(13) 0.0064(16)
O4 0.0237(19) 0.032(3) 0.0153(18) -0.0043(17) 0.0017(14) 0.0087(17)
O3 0.0154(17) 0.021(2) 0.0143(17) 0.0018(16) 0.0032(13) 0.0045(16)
O1 0.0172(18) 0.031(3) 0.0202(19) -0.0085(18) 0.0009(14) 0.0050(17)
O11 0.0194(19) 0.032(3) 0.0210(19) 0.0067(18) 0.0008(15) -0.0072(18)
O10 0.029(2) 0.031(3) 0.0174(19) -0.0011(18) -0.0040(15) 0.0021(18)
O12 0.039(3) 0.058(4) 0.033(2) 0.010(2) -0.026(2) -0.009(2)
O8 0.0201(19) 0.021(2) 0.0233(19) -0.0037(17) 0.0036(15) 0.0005(16)
O7 0.034(2) 0.024(2) 0.0221(19) -0.0002(18) 0.0100(16) -0.0059(18)
O9 0.034(2) 0.030(3) 0.025(2) -0.0037(19) 0.0161(17) 0.0032(19)
O13 0.015(2) 0.018(2) 0.027(2) 0.0015(18) 0.0004(15) 0.0003(16)
O14 0.035(2) 0.017(2) 0.0129(18) 0.0019(16) 0.0035(16) -0.0012(17)
N4 0.020(2) 0.018(3) 0.0106(19) -0.0006(19) -0.0014(16) 0.0039(19)
N3 0.019(2) 0.011(2) 0.018(2) -0.0014(19) 0.0034(16) -0.0027(19)
N1 0.017(2) 0.021(3) 0.018(2) -0.0062(19) 0.0057(16) 0.0028(19)
N2 0.014(2) 0.019(3) 0.017(2) -0.0015(19) 0.0052(16) 0.0004(18)
N6 0.020(2) 0.035(3) 0.016(2) 0.001(2) -0.0008(18) 0.000(2)
N5 0.020(2) 0.019(3) 0.015(2) 0.000(2) 0.0001(17) 0.007(2)
C10 0.018(3) 0.016(3) 0.012(2) 0.003(2) 0.0018(19) -0.001(2)
C9 0.017(2) 0.015(3) 0.015(2) -0.001(2) 0.0008(19) -0.005(2)
C14 0.022(3) 0.022(3) 0.009(2) -0.003(2) 0.0040(19) 0.001(2)
C13 0.026(3) 0.017(3) 0.011(2) -0.002(2) -0.002(2) -0.001(2)
C12 0.017(2) 0.016(3) 0.015(2) 0.000(2) 0.0002(19) -0.001(2)
C11 0.012(2) 0.008(3) 0.022(2) 0.004(2) 0.0030(19) 0.001(2)
C15 0.016(3) 0.015(3) 0.014(2) 0.001(2) 0.0009(19) -0.005(2)
C16 0.015(2) 0.015(3) 0.015(2) 0.001(2) 0.0002(18) 0.001(2)
C17 0.015(2) 0.022(3) 0.020(3) 0.004(2) -0.0037(19) 0.003(2)
C18 0.018(3) 0.021(3) 0.014(2) 0.000(2) -0.0019(19) 0.003(2)
C19 0.016(3) 0.016(3) 0.019(3) -0.002(2) 0.000(2) -0.005(2)
C20 0.015(2) 0.010(3) 0.017(2) 0.001(2) 0.0020(19) 0.000(2)
C21 0.020(3) 0.019(3) 0.012(2) -0.004(2) 0.0014(19) -0.004(2)
C26 0.020(3) 0.028(4) 0.021(3) 0.000(3) 0.003(2) 0.005(2)
C25 0.023(3) 0.032(4) 0.027(3) -0.004(3) 0.004(2) 0.007(3)
C24 0.031(3) 0.031(4) 0.025(3) -0.005(3) 0.014(2) 0.000(3)
C23 0.032(3) 0.027(4) 0.014(3) -0.001(2) 0.003(2) -0.002(3)
C22 0.024(3) 0.015(3) 0.019(3) 0.004(2) 0.003(2) 0.000(2)
C8 0.017(3) 0.017(3) 0.016(2) -0.002(2) 0.006(2) -0.003(2)
C7 0.021(3) 0.015(3) 0.021(3) 0.003(2) 0.006(2) -0.003(2)
C6 0.017(3) 0.017(3) 0.020(3) 0.006(2) 0.006(2) 0.002(2)
C1 0.016(3) 0.017(3) 0.021(3) 0.001(2) 0.006(2) -0.004(2)
C2 0.024(3) 0.022(3) 0.022(3) -0.001(2) 0.005(2) 0.005(2)
C3 0.016(3) 0.033(4) 0.033(3) 0.011(3) 0.000(2) 0.005(3)
C4 0.018(3) 0.035(4) 0.030(3) 0.005(3) -0.005(2) 0.002(3)
C5 0.023(3) 0.026(4) 0.019(3) 0.002(2) 0.001(2) 0.002(2)
C27 0.019(3) 0.032(4) 0.030(3) 0.009(3) 0.002(2) -0.008(3)
C28 0.041(4) 0.036(4) 0.026(3) 0.005(3) 0.013(3) -0.002(3)
O15 0.040(2) 0.031(3) 0.033(2) 0.004(2) 0.0052(19) 0.005(2)
C30 0.052(4) 0.038(5) 0.048(4) -0.003(3) 0.018(3) -0.016(4)
O16 0.049(3) 0.048(4) 0.031(2) 0.011(2) 0.0074(19) -0.011(2)
O17 0.039(3) 0.095(5) 0.021(2) 0.016(3) 0.0001(18) -0.027(3)
C31 0.035(4) 0.062(6) 0.032(3) 0.008(4) 0.003(3) -0.003(3)
O18 0.055(3) 0.037(3) 0.028(2) 0.015(2) -0.0137(19) -0.021(2)
C32 0.044(4) 0.046(5) 0.039(4) 0.000(3) -0.005(3) -0.012(3)

loop_
_atom_type_symbol
_atom_type_description
_atom_type_scat_dispersion_real
_atom_type_scat_dispersion_imag
_atom_type_scat_source
C C 0.0033 0.0016 'International Tables Vol C Tables 4.2.6.8 and 6.1.1.4'
H H 0.0000 0.0000 'International Tables Vol C Tables 4.2.6.8 and 6.1.1.4'
Dy Dy -0.1892 4.4098 'International Tables Vol C Tables 4.2.6.8 and 6.1.1.4'
N N 0.0061 0.0033 'International Tables Vol C Tables 4.2.6.8 and 6.1.1.4'
O O 0.0106 0.0060 'International Tables Vol C Tables 4.2.6.8 and 6.1.1.4'

loop_
_geom_angle_atom_site_label_1
_geom_angle_atom_site_label_2
_geom_angle_atom_site_label_3
_geom_angle
O15 C29 H29A 109.5
O15 C29 H29B 109.5
H29A C29 H29B 109.5
O15 C29 H29C 109.5
H29A C29 H29C 109.5
H29B C29 H29C 109.5
C7 O2 Dy1 122.8(3)
O3 Dy1 O2 133.58(11)
O3 Dy1 O14 95.85(14)
O2 Dy1 O14 83.46(14)
O3 Dy1 O13 74.88(13)
O2 Dy1 O13 85.22(13)
O14 Dy1 O13 153.24(13)
O3 Dy1 O8 83.74(11)
O2 Dy1 O8 137.16(13)
O14 Dy1 O8 70.43(13)
O13 Dy1 O8 131.48(13)
O3 Dy1 O10 135.80(14)
O2 Dy1 O10 69.80(12)
O14 Dy1 O10 126.93(13)
O13 Dy1 O10 70.47(13)
O8 Dy1 O10 99.22(12)
O3 Dy1 N2 71.21(12)
O2 Dy1 N2 64.33(12)
O14 Dy1 N2 72.58(13)
O13 Dy1 N2 80.66(14)
O8 Dy1 N2 132.35(13)
O10 Dy1 N2 127.10(12)
O3 Dy1 O11 155.47(11)
O2 Dy1 O11 69.76(11)
O14 Dy1 O11 77.54(13)
O13 Dy1 O11 120.67(12)
O8 Dy1 O11 71.76(11)
O10 Dy1 O11 50.67(13)
N2 Dy1 O11 127.07(13)
O3 Dy1 O7 77.43(12)
O2 Dy1 O7 141.03(12)
O14 Dy1 O7 121.41(12)
O13 Dy1 O7 81.67(13)
O8 Dy1 O7 51.03(12)
O10 Dy1 O7 71.23(12)
N2 Dy1 O7 147.05(13)
O11 Dy1 O7 85.88(12)
C22 O6 H6 109.5
C15 O4 H4 109.5
C10 O3 Dy1 144.1(3)
C1 O1 H1 109.5
N6 O11 Dy1 95.9(3)
N6 O10 Dy1 97.1(3)
N5 O8 Dy1 97.2(3)
N5 O7 Dy1 94.6(3)
C27 O13 Dy1 132.1(3)
C27 O13 H13 113(7)
Dy1 O13 H13 115(7)
C28 O14 Dy1 128.5(4)
C28 O14 H14 111(6)
Dy1 O14 H14 119(6)
C20 N4 N3 121.0(4)
C20 N4 H4A 119.5
N3 N4 H4A 119.5
C19 N3 N4 113.5(4)
C7 N1 N2 117.0(4)
C7 N1 H1A 121.5
N2 N1 H1A 121.5
C8 N2 N1 114.0(4)
C8 N2 Dy1 132.9(3)
N1 N2 Dy1 113.1(3)
O12 N6 O10 122.6(5)
O12 N6 O11 121.5(5)
O10 N6 O11 115.9(4)
O9 N5 O8 121.3(5)
O9 N5 O7 121.6(5)
O8 N5 O7 117.1(4)
O3 C10 C9 122.1(4)
O3 C10 C11 119.6(4)
C9 C10 C11 118.3(4)
C10 C9 C8 123.7(4)
C10 C9 C14 119.6(4)
C8 C9 C14 116.7(4)
C13 C14 C9 121.9(4)
C13 C14 H14A 119.0
C9 C14 H14A 119.0
C14 C13 C12 120.4(4)
C14 C13 H13A 119.8
C12 C13 H13A 119.8
C11 C12 C18 120.2(4)
C11 C12 C13 119.5(4)
C18 C12 C13 120.3(4)
C12 C11 C15 118.5(4)
C12 C11 C10 120.2(4)
C15 C11 C10 121.2(4)
O4 C15 C16 120.0(4)
O4 C15 C11 119.6(4)
C16 C15 C11 120.4(4)
C15 C16 C17 119.6(4)
C15 C16 C19 119.0(4)
C17 C16 C19 121.4(4)
C18 C17 C16 121.2(5)
C18 C17 H17A 119.4
C16 C17 H17A 119.4
C17 C18 C12 120.0(4)
C17 C18 H18A 120.0
C12 C18 H18A 120.0
N3 C19 C16 122.3(4)
N3 C19 H19 118.8
C16 C19 H19 118.8
O5 C20 N4 121.3(4)
O5 C20 C21 121.8(4)
N4 C20 C21 116.9(4)
C26 C21 C22 117.3(4)
C26 C21 C20 117.0(4)
C22 C21 C20 125.7(5)
C25 C26 C21 122.4(5)
C25 C26 H26 118.8
C21 C26 H26 118.8
C26 C25 C24 118.7(5)
C26 C25 H25 120.6
C24 C25 H25 120.6
C23 C24 C25 120.6(5)
C23 C24 H24 119.7
C25 C24 H24 119.7
C24 C23 C22 120.5(5)
C24 C23 H23 119.8
C22 C23 H23 119.8
O6 C22 C23 120.0(5)
O6 C22 C21 119.6(4)
C23 C22 C21 120.4(5)
N2 C8 C9 125.5(4)
N2 C8 H8 117.2
C9 C8 H8 117.2
O2 C7 N1 118.8(5)
O2 C7 C6 120.7(4)
N1 C7 C6 120.5(5)
C5 C6 C1 118.6(5)
C5 C6 C7 117.6(5)
C1 C6 C7 123.8(5)
O1 C1 C2 121.9(5)
O1 C1 C6 118.8(4)
C2 C1 C6 119.3(5)
C3 C2 C1 120.4(5)
C3 C2 H2 119.8
C1 C2 H2 119.8
C2 C3 C4 121.7(5)
C2 C3 H3A 119.1
C4 C3 H3A 119.1
C5 C4 C3 118.1(5)
C5 C4 H4B 120.9
C3 C4 H4B 120.9
C4 C5 C6 121.8(5)
C4 C5 H5 119.1
C6 C5 H5 119.1
O13 C27 H27A 109.5
O13 C27 H27B 109.5
H27A C27 H27B 109.5
O13 C27 H27C 109.5
H27A C27 H27C 109.5
H27B C27 H27C 109.5
O14 C28 H28A 109.5
O14 C28 H28B 109.5
H28A C28 H28B 109.5
O14 C28 H28C 109.5
H28A C28 H28C 109.5
H28B C28 H28C 109.5
C29 O15 H15A 109.5
O16 C30 H30A 109.5
O16 C30 H30B 109.5
H30A C30 H30B 109.5
O16 C30 H30C 109.5
H30A C30 H30C 109.5
H30B C30 H30C 109.5
C30 O16 H16A 109.5
C31 O17 H17 109.5
O17 C31 H31A 109.5
O17 C31 H31B 109.5
H31A C31 H31B 109.5
O17 C31 H31C 109.5
H31A C31 H31C 109.5
H31B C31 H31C 109.5
C32 O18 H18 109.5
O18 C32 H32A 109.5
O18 C32 H32B 109.5
H32A C32 H32B 109.5
O18 C32 H32C 109.5
H32A C32 H32C 109.5
H32B C32 H32C 109.5

loop_
_geom_bond_atom_site_label_1
_geom_bond_atom_site_label_2
_geom_bond_distance
C29 O15 1.418(7)
C29 H29A 0.9600
C29 H29B 0.9600
C29 H29C 0.9600
O2 C7 1.263(6)
O2 Dy1 2.353(3)
Dy1 O3 2.231(3)
Dy1 O14 2.360(4)
Dy1 O13 2.370(4)
Dy1 O8 2.482(3)
Dy1 O10 2.497(4)
Dy1 N2 2.499(4)
Dy1 O11 2.513(3)
Dy1 O7 2.527(4)
O6 C22 1.363(6)
O6 H6 0.8200
O5 C20 1.247(6)
O4 C15 1.362(5)
O4 H4 0.8200
O3 C10 1.309(5)
O1 C1 1.350(6)
O1 H1 0.8200
O11 N6 1.272(6)
O10 N6 1.257(6)
O12 N6 1.209(6)
O8 N5 1.258(6)
O7 N5 1.272(6)
O9 N5 1.232(5)
O13 C27 1.431(6)
O13 H13 0.62(6)
O14 C28 1.368(7)
O14 H14 0.65(6)
N4 C20 1.342(6)
N4 N3 1.382(5)
N4 H4A 0.8600
N3 C19 1.283(6)
N1 C7 1.337(6)
N1 N2 1.402(5)
N1 H1A 0.8600
N2 C8 1.288(6)
C10 C9 1.413(7)
C10 C11 1.457(7)
C9 C8 1.426(7)
C9 C14 1.429(6)
C14 C13 1.359(7)
C14 H14A 0.9300
C13 C12 1.426(7)
C13 H13A 0.9300
C12 C11 1.412(6)
C12 C18 1.417(7)
C11 C15 1.429(7)
C15 C16 1.392(7)
C16 C17 1.412(6)
C16 C19 1.453(7)
C17 C18 1.367(7)
C17 H17A 0.9300
C18 H18A 0.9300
C19 H19 0.9300
C20 C21 1.482(6)
C21 C26 1.397(7)
C21 C22 1.400(7)
C26 C25 1.373(7)
C26 H26 0.9300
C25 C24 1.392(7)
C25 H25 0.9300
C24 C23 1.364(8)
C24 H24 0.9300
C23 C22 1.390(7)
C23 H23 0.9300
C8 H8 0.9300
C7 C6 1.469(7)
C6 C5 1.392(7)
C6 C1 1.416(7)
C1 C2 1.389(7)
C2 C3 1.364(7)
C2 H2 0.9300
C3 C4 1.391(8)
C3 H3A 0.9300
C4 C5 1.384(7)
C4 H4B 0.9300
C5 H5 0.9300
C27 H27A 0.9600
C27 H27B 0.9600
C27 H27C 0.9600
C28 H28A 0.9600
C28 H28B 0.9600
C28 H28C 0.9600
O15 H15A 0.8200
C30 O16 1.401(7)
C30 H30A 0.9600
C30 H30B 0.9600
C30 H30C 0.9600
O16 H16A 0.8200
O17 C31 1.383(7)
O17 H17 0.8200
C31 H31A 0.9600
C31 H31B 0.9600
C31 H31C 0.9600
O18 C32 1.401(7)
O18 H18 0.8200
C32 H32A 0.9600
C32 H32B 0.9600
C32 H32C 0.9600

loop_
_geom_torsion_atom_site_label_1
_geom_torsion_atom_site_label_2
_geom_torsion_atom_site_label_3
_geom_torsion_atom_site_label_4
_geom_torsion
C20 N4 N3 C19 -179.9(5)
C7 N1 N2 C8 165.6(5)
C7 N1 N2 Dy1 -15.1(5)
Dy1 O10 N6 O12 171.7(5)
Dy1 O10 N6 O11 -7.3(4)
Dy1 O11 N6 O12 -171.8(4)
Dy1 O11 N6 O10 7.3(4)
Dy1 O8 N5 O9 -177.2(4)
Dy1 O8 N5 O7 3.0(4)
Dy1 O7 N5 O9 177.3(4)
Dy1 O7 N5 O8 -3.0(4)
Dy1 O3 C10 C9 9.5(9)
Dy1 O3 C10 C11 -170.8(4)
O3 C10 C9 C8 -3.1(8)
C11 C10 C9 C8 177.3(5)
O3 C10 C9 C14 178.2(5)
C11 C10 C9 C14 -1.5(8)
C10 C9 C14 C13 1.1(8)
C8 C9 C14 C13 -177.7(5)
C9 C14 C13 C12 -0.2(8)
C14 C13 C12 C11 -0.3(8)
C14 C13 C12 C18 179.6(5)
C18 C12 C11 C15 0.3(8)
C13 C12 C11 C15 -179.9(5)
C18 C12 C11 C10 180.0(5)
C13 C12 C11 C10 -0.2(8)
O3 C10 C11 C12 -178.6(5)
C9 C10 C11 C12 1.0(7)
O3 C10 C11 C15 1.0(8)
C9 C10 C11 C15 -179.3(5)
C12 C11 C15 O4 179.7(4)
C10 C11 C15 O4 0.0(7)
C12 C11 C15 C16 1.8(7)
C10 C11 C15 C16 -177.8(5)
O4 C15 C16 C17 179.8(5)
C11 C15 C16 C17 -2.3(8)
O4 C15 C16 C19 0.1(7)
C11 C15 C16 C19 177.9(5)
C15 C16 C17 C18 0.6(8)
C19 C16 C17 C18 -179.6(5)
C16 C17 C18 C12 1.6(8)
C11 C12 C18 C17 -2.0(8)
C13 C12 C18 C17 178.2(5)
N4 N3 C19 C16 179.5(5)
C15 C16 C19 N3 179.5(5)
C17 C16 C19 N3 -0.3(8)
N3 N4 C20 O5 0.2(8)
N3 N4 C20 C21 178.4(4)
O5 C20 C21 C26 -5.7(8)
N4 C20 C21 C26 176.1(5)
O5 C20 C21 C22 173.6(5)
N4 C20 C21 C22 -4.6(8)
C22 C21 C26 C25 0.1(8)
C20 C21 C26 C25 179.5(5)
C21 C26 C25 C24 0.9(9)
C26 C25 C24 C23 -1.0(9)
C25 C24 C23 C22 0.1(9)
C24 C23 C22 O6 -179.5(5)
C24 C23 C22 C21 0.9(9)
C26 C21 C22 O6 179.4(5)
C20 C21 C22 O6 0.1(8)
C26 C21 C22 C23 -1.0(8)
C20 C21 C22 C23 179.7(5)
N1 N2 C8 C9 -178.8(5)
Dy1 N2 C8 C9 2.1(8)
C10 C9 C8 N2 -1.7(9)
C14 C9 C8 N2 177.1(5)
Dy1 O2 C7 N1 16.2(7)
Dy1 O2 C7 C6 -165.7(3)
N2 N1 C7 O2 0.9(7)
N2 N1 C7 C6 -177.3(4)
O2 C7 C6 C5 -5.0(8)
N1 C7 C6 C5 173.1(5)
O2 C7 C6 C1 177.5(5)
N1 C7 C6 C1 -4.4(8)
C5 C6 C1 O1 179.3(5)
C7 C6 C1 O1 -3.1(8)
C5 C6 C1 C2 0.1(8)
C7 C6 C1 C2 177.7(5)
O1 C1 C2 C3 -179.8(5)
C6 C1 C2 C3 -0.6(8)
C1 C2 C3 C4 0.8(9)
C2 C3 C4 C5 -0.6(9)
C3 C4 C5 C6 0.1(9)
C1 C6 C5 C4 0.1(8)
C7 C6 C5 C4 -177.6(5)
